data_7240955
loop_
_publ_author_name
'Brito-Santos, Gabriela'
'Gil-Hern\'andez, Beatriz'
'Mart\'in, Inocencio R.'
'Guerrero-Lemus, Ricardo'
'Sanchiz, Joaqu\'in'

_publ_section_title
;
 Visible and NIR emitting Yb(iii) and Er(iii) complexes sensitized by
 \b-diketonates and phenanthroline derivatives
;
_journal_issue 46
_journal_name_full 'RSC Advances'
_journal_page_first 27815
_journal_page_last 27823
_journal_paper_doi 10.1039/D0RA05539E
_journal_volume 10
_journal_year 2020
_chemical_formula_sum 'C43 H28 F9 N2 O6 Yb'
_chemical_formula_weight 1012.71
_space_group_crystal_system monoclinic
_space_group_IT_number 14
_space_group_name_Hall '-P 2ybc'
_space_group_name_H-M_alt 'P 1 21/c 1'
_atom_sites_solution_hydrogens geom
_audit_creation_method SHELXL-2016/6
_audit_update_record
;
2020-02-13 deposited with the CCDC.	2020-07-20 downloaded from the CCDC.
;
_cell_angle_alpha 90
_cell_angle_beta 91.586(2)
_cell_angle_gamma 90
_cell_formula_units_Z 4
_cell_length_a 10.1647(3)
_cell_length_b 37.6790(9)
_cell_length_c 10.9281(3)
_cell_measurement_reflns_used 10623
_cell_measurement_temperature 293(2)
_cell_measurement_theta_max 73.4140
_cell_measurement_theta_min 3.5920
_cell_volume 4183.8(2)
_computing_cell_refinement
;
CrysAlisPro, Agilent Technologies,
Version 1.171.35.21 (release 20-01-2012 CrysAlis171 .NET)
(compiled Jan 23 2012,18:06:46)
;
_computing_data_collection
;
CrysAlisPro, Agilent Technologies,
Version 1.171.35.21 (release 20-01-2012 CrysAlis171 .NET)
(compiled Jan 23 2012,18:06:46)
;
_computing_data_reduction
;
CrysAlisPro, Agilent Technologies,
Version 1.171.35.21 (release 20-01-2012 CrysAlis171 .NET)
(compiled Jan 23 2012,18:06:46)
;
_computing_structure_refinement 'SHELXL-2016/6 (Sheldrick, 2016)'
_computing_structure_solution 'SHELX-2016/6 (Sheldrick, 2016)'
_diffrn_ambient_temperature 293(2)
_diffrn_measured_fraction_theta_full 1.000
_diffrn_measured_fraction_theta_max 0.985
_diffrn_measurement_device_type 'SuperNova, Dual, Cu at zero, Atlas'
_diffrn_measurement_method '\w scans'
_diffrn_radiation_type CuK\a
_diffrn_radiation_wavelength 1.54184
_diffrn_reflns_av_R_equivalents 0.0363
_diffrn_reflns_av_unetI/netI 0.0305
_diffrn_reflns_Laue_measured_fraction_full 1.000
_diffrn_reflns_Laue_measured_fraction_max 0.985
_diffrn_reflns_limit_h_max 12
_diffrn_reflns_limit_h_min -11
_diffrn_reflns_limit_k_max 38
_diffrn_reflns_limit_k_min -46
_diffrn_reflns_limit_l_max 13
_diffrn_reflns_limit_l_min -11
_diffrn_reflns_number 29578
_diffrn_reflns_point_group_measured_fraction_full 1.000
_diffrn_reflns_point_group_measured_fraction_max 0.985
_diffrn_reflns_theta_full 67.684
_diffrn_reflns_theta_max 73.870
_diffrn_reflns_theta_min 4.214
_diffrn_source 'micro-focus sealed X-ray tube'
_exptl_absorpt_coefficient_mu 4.927
_exptl_absorpt_correction_T_max 1.00000
_exptl_absorpt_correction_T_min 0.66889
_exptl_absorpt_correction_type multi-scan
_exptl_absorpt_process_details
;
CrysAlisPro 1.171.38.46 (Rigaku Oxford Diffraction, 2015)
Empirical absorption correction using spherical harmonics,
 implemented in SCALE3 ABSPACK scaling algorithm.
;
_exptl_crystal_colour yellow
_exptl_crystal_density_diffrn 1.608
_exptl_crystal_description prismatic
_exptl_crystal_F_000 1996
_refine_diff_density_max 0.635
_refine_diff_density_min -1.393
_refine_diff_density_rms 0.076
_refine_ls_extinction_method none
_refine_ls_goodness_of_fit_ref 1.146
_refine_ls_hydrogen_treatment constr
_refine_ls_matrix_type full
_refine_ls_number_parameters 551
_refine_ls_number_reflns 8356
_refine_ls_number_restraints 0
_refine_ls_restrained_S_all 1.146
_refine_ls_R_factor_all 0.0676
_refine_ls_R_factor_gt 0.0600
_refine_ls_shift/su_max 0.001
_refine_ls_shift/su_mean 0.000
_refine_ls_structure_factor_coef Fsqd
_refine_ls_weighting_details 'w=1/[\s^2^(Fo^2^)+(0.0273P)^2^+12.6982P] where P=(Fo^2^+2Fc^2^)/3'
_refine_ls_weighting_scheme calc
_refine_ls_wR_factor_gt 0.1247
_refine_ls_wR_factor_ref 0.1290
_reflns_Friedel_coverage 0.000
_reflns_number_gt 7347
_reflns_number_total 8356
_reflns_threshold_expression 'I > 2\s(I)'
_cod_data_source_file d0ra05539e2.cif
_cod_data_source_block Yb_pta3_Mephen
_cod_depositor_comments 'Adding full bibliography for 7240955--7240957.cif.'
_cod_original_sg_symbol_H-M 'P 21/c'
_cod_database_code 7240955
_shelx_shelxl_version_number 2016/6
_shelx_space_group_comment
;
The symmetry employed for this shelxl refinement is uniquely defined
by the following loop, which should always be used as a source of
symmetry information in preference to the above space-group names.
They are only intended as comments.
;

loop_
_space_group_symop_operation_xyz
'x, y, z'
'-x, y+1/2, -z+1/2'
'-x, -y, -z'
'x, -y-1/2, z-1/2'

loop_
_atom_site_label
_atom_site_type_symbol
_atom_site_fract_x
_atom_site_fract_y
_atom_site_fract_z
_atom_site_U_iso_or_equiv
_atom_site_adp_type
_atom_site_occupancy
_atom_site_site_symmetry_order
_atom_site_calc_flag
_atom_site_refinement_flags_posn
_atom_site_refinement_flags_adp
_atom_site_refinement_flags_occupancy
_atom_site_disorder_assembly
_atom_site_disorder_group
Yb1 Yb 0.55541(3) 0.12649(2) 0.43625(3) 0.05584(11) Uani 1 1 d . . . . .
F1B F 0.8194(7) 0.25783(16) 0.4197(10) 0.221(5) Uani 1 1 d . . . . .
F1C F 0.8181(9) 0.1198(3) -0.0056(6) 0.224(5) Uani 1 1 d . . . . .
F1D F 0.8759(6) 0.03809(19) 0.7345(8) 0.194(4) Uani 1 1 d . . . . .
O1B O 0.6936(4) 0.17494(11) 0.4645(4) 0.0691(11) Uani 1 1 d . . . . .
O1C O 0.7082(4) 0.12199(13) 0.2879(4) 0.0757(12) Uani 1 1 d . . . . .
O1D O 0.7229(4) 0.10045(11) 0.5475(4) 0.0660(11) Uani 1 1 d . . . . .
N1A N 0.5149(6) 0.15035(14) 0.6444(5) 0.0662(13) Uani 1 1 d . . . . .
C1A C 0.6136(9) 0.1590(2) 0.7192(7) 0.090(2) Uani 1 1 d . . . . .
H1A H 0.698624 0.156034 0.691433 0.107 Uiso 1 1 calc R U . . .
C1B C 0.8201(8) 0.2262(2) 0.4511(11) 0.106(3) Uani 1 1 d . . . . .
C1C C 0.8272(12) 0.1266(5) 0.1104(10) 0.137(5) Uani 1 1 d . . . . .
C1D C 0.8645(10) 0.0678(3) 0.6765(11) 0.112(3) Uani 1 1 d . . . . .
F2B F 0.9282(6) 0.2135(2) 0.4059(10) 0.200(4) Uani 1 1 d . . . . .
F2C F 0.8602(10) 0.1578(3) 0.1255(12) 0.250(7) Uani 1 1 d . . . . .
F2D F 0.9570(5) 0.06746(17) 0.5908(8) 0.151(3) Uani 1 1 d . . . . .
O2B O 0.4702(4) 0.17125(10) 0.3177(4) 0.0620(10) Uani 1 1 d . . . . .
O2C O 0.4569(4) 0.09725(12) 0.2768(4) 0.0703(11) Uani 1 1 d . . . . .
O2D O 0.4719(4) 0.07607(11) 0.5156(4) 0.0678(11) Uani 1 1 d . . . . .
N2A N 0.3169(5) 0.13588(14) 0.4859(6) 0.0682(14) Uani 1 1 d . . . . .
C2A C 0.5993(14) 0.1722(3) 0.8365(9) 0.120(4) Uani 1 1 d . . . . .
H2A H 0.672525 0.177396 0.886236 0.144 Uiso 1 1 calc R U . . .
C2B C 0.7026(6) 0.20395(17) 0.4091(7) 0.0662(16) Uani 1 1 d . . . . .
C2C C 0.6983(9) 0.1174(2) 0.1763(7) 0.088(2) Uani 1 1 d . . . . .
C2D C 0.7279(7) 0.07408(18) 0.6171(7) 0.0712(17) Uani 1 1 d . . . . .
F3B F 0.8476(10) 0.2241(3) 0.5637(8) 0.212(5) Uani 1 1 d . . . . .
F3C F 0.9187(8) 0.1054(3) 0.1503(8) 0.220(5) Uani 1 1 d . . . . .
F3D F 0.8977(7) 0.0943(2) 0.7471(7) 0.166(3) Uani 1 1 d . . . . .
C3A C 0.4786(16) 0.1773(3) 0.8761(9) 0.128(4) Uani 1 1 d . . . . .
H3A H 0.466925 0.186484 0.953990 0.154 Uiso 1 1 calc R U . . .
C3B C 0.6209(6) 0.21812(17) 0.3201(6) 0.0687(17) Uani 1 1 d . . . . .
H3B H 0.644575 0.239394 0.283648 0.082 Uiso 1 1 calc R U . . .
C3C C 0.5899(10) 0.1055(2) 0.1086(7) 0.094(3) Uani 1 1 d . . . . .
H3C H 0.594857 0.104604 0.023813 0.113 Uiso 1 1 calc R U . . .
C3D C 0.6297(7) 0.05090(19) 0.6452(7) 0.080(2) Uani 1 1 d . . . . .
H3D H 0.647651 0.033135 0.702351 0.096 Uiso 1 1 calc R U . . .
C4A C 0.3687(11) 0.1690(2) 0.8017(9) 0.101(3) Uani 1 1 d . . . . .
C4B C 0.5021(6) 0.20166(16) 0.2818(6) 0.0578(13) Uani 1 1 d . . . . .
C4C C 0.4720(8) 0.09475(18) 0.1632(7) 0.0753(19) Uani 1 1 d . . . . .
C4D C 0.5027(6) 0.05281(16) 0.5913(6) 0.0628(15) Uani 1 1 d . . . . .
C5A C 0.2389(16) 0.1732(4) 0.8372(12) 0.152(6) Uani 1 1 d . . . . .
H5A H 0.223041 0.181008 0.916203 0.183 Uiso 1 1 calc R U . . .
C5B C 0.4060(6) 0.22117(16) 0.2019(5) 0.0589(14) Uani 1 1 d . . . . .
C5C C 0.3623(10) 0.0783(2) 0.0892(7) 0.091(2) Uani 1 1 d . . . . .
C5D C 0.3990(7) 0.02612(17) 0.6212(8) 0.0749(19) Uani 1 1 d . . . . .
C6A C 0.1368(12) 0.1666(3) 0.7615(12) 0.128(5) Uani 1 1 d . . . . .
C6B C 0.2733(7) 0.2132(2) 0.2102(7) 0.0776(19) Uani 1 1 d . . . . .
H6B H 0.246511 0.195465 0.263209 0.093 Uiso 1 1 calc R U . . .
C6C C 0.2704(10) 0.0578(3) 0.1492(9) 0.108(3) Uani 1 1 d . . . . .
H6C H 0.278309 0.054728 0.233537 0.130 Uiso 1 1 calc R U . . .
C6D C 0.2805(8) 0.0286(2) 0.5620(10) 0.106(3) Uani 1 1 d . . . . .
H6D H 0.265208 0.046230 0.503932 0.127 Uiso 1 1 calc R U . . .
C7A C 0.1560(9) 0.1525(2) 0.6382(10) 0.103(3) Uani 1 1 d . . . . .
C7B C 0.1813(8) 0.2314(2) 0.1401(8) 0.097(3) Uani 1 1 d . . . . .
H7B H 0.092482 0.226068 0.147004 0.116 Uiso 1 1 calc R U . . .
C7C C 0.1675(13) 0.0420(3) 0.0847(13) 0.150(5) Uani 1 1 d . . . . .
H7C H 0.107573 0.027686 0.124559 0.180 Uiso 1 1 calc R U . . .
C7D C 0.1815(10) 0.0044(3) 0.5890(14) 0.142(5) Uani 1 1 d . . . . .
H7D H 0.099327 0.006443 0.550141 0.171 Uiso 1 1 calc R U . . .
C8A C 0.0591(10) 0.1450(3) 0.5551(13) 0.120(4) Uani 1 1 d . . . . .
H8A H -0.027942 0.147914 0.577333 0.144 Uiso 1 1 calc R U . . .
C8B C 0.2186(9) 0.2572(2) 0.0609(8) 0.092(2) Uani 1 1 d . . . . .
H8B H 0.155429 0.269321 0.014085 0.111 Uiso 1 1 calc R U . . .
C8C C 0.1550(18) 0.0477(4) -0.0409(15) 0.177(7) Uani 1 1 d . . . . .
H8C H 0.085995 0.037197 -0.085298 0.213 Uiso 1 1 calc R U . . .
C8D C 0.2027(12) -0.0214(3) 0.6684(16) 0.152(6) Uani 1 1 d . . . . .
H8D H 0.137195 -0.038013 0.682406 0.182 Uiso 1 1 calc R U . . .
C9A C 0.0842(8) 0.1332(2) 0.4388(11) 0.104(3) Uani 1 1 d . . . . .
H9A H 0.016368 0.128030 0.382742 0.125 Uiso 1 1 calc R U . . .
C9B C 0.3472(9) 0.26504(18) 0.0503(6) 0.080(2) Uani 1 1 d . . . . .
H9B H 0.372438 0.282281 -0.005230 0.096 Uiso 1 1 calc R U . . .
C9C C 0.2437(18) 0.0688(4) -0.1000(13) 0.171(7) Uani 1 1 d . . . . .
H9C H 0.232392 0.073128 -0.183436 0.205 Uiso 1 1 calc R U . . .
C9D C 0.3176(12) -0.0236(3) 0.7286(17) 0.184(8) Uani 1 1 d . . . . .
H9D H 0.331031 -0.041329 0.786983 0.221 Uiso 1 1 calc R U . . .
C10A C 0.2197(7) 0.1291(2) 0.4082(9) 0.089(2) Uani 1 1 d . . . . .
H10A H 0.239391 0.121442 0.329903 0.107 Uiso 1 1 calc R U . . .
C10B C 0.4430(7) 0.24757(17) 0.1219(6) 0.0672(16) Uani 1 1 d . . . . .
H10B H 0.531254 0.253646 0.115760 0.081 Uiso 1 1 calc R U . . .
C10C C 0.3486(12) 0.0835(3) -0.0367(8) 0.126(4) Uani 1 1 d . . . . .
H10C H 0.410489 0.096795 -0.077762 0.151 Uiso 1 1 calc R U . . .
C10D C 0.4184(9) 0.0004(3) 0.7051(13) 0.151(6) Uani 1 1 d . . . . .
H10D H 0.498775 -0.001437 0.747325 0.181 Uiso 1 1 calc R U . . .
C11A C 0.2878(7) 0.14731(17) 0.6007(7) 0.075(2) Uani 1 1 d . . . . .
C12A C 0.3940(8) 0.15504(17) 0.6829(7) 0.0737(19) Uani 1 1 d . . . . .
C13A C 0.0109(16) 0.1766(4) 0.8180(17) 0.255(11) Uani 1 1 d . . . . .
H13A H -0.024077 0.197440 0.778125 0.383 Uiso 1 1 calc R U . . .
H13B H 0.026327 0.181508 0.903378 0.383 Uiso 1 1 calc R U . . .
H13C H -0.050880 0.157491 0.808824 0.383 Uiso 1 1 calc R U . . .

loop_
_atom_site_aniso_label
_atom_site_aniso_U_11
_atom_site_aniso_U_22
_atom_site_aniso_U_33
_atom_site_aniso_U_23
_atom_site_aniso_U_13
_atom_site_aniso_U_12
Yb1 0.05194(17) 0.05957(18) 0.05590(18) 0.00460(14) -0.00071(12) -0.00048(13)
F1B 0.151(6) 0.096(4) 0.407(14) 0.077(6) -0.143(8) -0.063(4)
F1C 0.187(8) 0.391(15) 0.097(5) 0.021(7) 0.078(5) -0.014(8)
F1D 0.107(4) 0.172(6) 0.298(10) 0.147(7) -0.089(5) -0.029(4)
O1B 0.056(2) 0.069(3) 0.082(3) 0.013(2) -0.011(2) -0.011(2)
O1C 0.063(3) 0.103(3) 0.062(3) 0.007(2) 0.021(2) 0.003(2)
O1D 0.054(2) 0.066(2) 0.077(3) 0.014(2) -0.009(2) 0.0054(19)
N1A 0.077(4) 0.064(3) 0.058(3) -0.003(2) 0.007(3) -0.001(3)
C1A 0.113(7) 0.084(5) 0.070(5) -0.008(4) -0.015(4) -0.011(4)
C1B 0.062(5) 0.096(6) 0.158(9) 0.040(6) -0.034(5) -0.026(4)
C1C 0.108(8) 0.220(15) 0.085(7) 0.048(8) 0.047(6) 0.032(9)
C1D 0.085(6) 0.103(7) 0.146(9) 0.049(6) -0.039(6) -0.018(5)
F2B 0.063(4) 0.218(8) 0.320(13) -0.027(8) -0.005(5) -0.037(4)
F2C 0.219(10) 0.212(9) 0.330(15) 0.017(10) 0.179(10) -0.071(8)
F2D 0.062(3) 0.140(5) 0.251(9) 0.041(5) -0.013(4) 0.006(3)
O2B 0.057(2) 0.060(2) 0.068(3) 0.0158(19) -0.009(2) 0.0001(18)
O2C 0.072(3) 0.081(3) 0.057(3) -0.011(2) -0.004(2) -0.006(2)
O2D 0.060(3) 0.059(2) 0.085(3) 0.015(2) -0.005(2) -0.0040(19)
N2A 0.048(3) 0.070(3) 0.086(4) 0.019(3) -0.002(3) -0.002(2)
C2A 0.193(13) 0.097(7) 0.070(6) -0.016(5) -0.016(7) -0.011(7)
C2B 0.051(3) 0.065(4) 0.083(4) 0.005(3) 0.003(3) -0.008(3)
C2C 0.111(6) 0.098(5) 0.057(4) 0.017(4) 0.023(4) 0.023(5)
C2D 0.058(4) 0.074(4) 0.081(5) 0.009(3) -0.016(3) 0.004(3)
F3B 0.226(9) 0.242(9) 0.162(7) 0.033(7) -0.091(7) -0.146(8)
F3C 0.127(6) 0.347(13) 0.189(8) 0.070(8) 0.075(6) 0.080(8)
F3D 0.158(6) 0.173(6) 0.161(6) 0.012(5) -0.092(5) -0.027(5)
C3A 0.219(15) 0.105(7) 0.060(5) -0.013(5) -0.003(8) 0.022(8)
C3B 0.054(3) 0.067(4) 0.085(5) 0.020(3) -0.001(3) -0.009(3)
C3C 0.122(7) 0.114(6) 0.047(4) 0.011(4) 0.007(4) 0.010(5)
C3D 0.070(4) 0.075(4) 0.092(5) 0.028(4) -0.011(4) -0.002(3)
C4A 0.134(8) 0.088(5) 0.083(6) 0.008(4) 0.041(6) 0.031(5)
C4B 0.057(3) 0.061(3) 0.056(3) 0.003(3) 0.008(3) 0.005(3)
C4C 0.091(5) 0.068(4) 0.066(4) -0.003(3) -0.008(4) 0.012(4)
C4D 0.056(3) 0.056(3) 0.077(4) 0.004(3) 0.014(3) 0.003(3)
C5A 0.211(16) 0.142(10) 0.107(9) 0.027(8) 0.065(10) 0.070(11)
C5B 0.065(4) 0.060(3) 0.051(3) 0.001(3) 0.002(3) 0.008(3)
C5C 0.114(7) 0.085(5) 0.072(5) -0.014(4) -0.022(5) 0.013(5)
C5D 0.059(4) 0.055(3) 0.111(6) 0.011(4) 0.023(4) 0.006(3)
C6A 0.127(9) 0.131(8) 0.129(9) 0.042(8) 0.081(8) 0.050(8)
C6B 0.067(4) 0.092(5) 0.074(4) 0.023(4) 0.001(3) 0.005(4)
C6C 0.123(8) 0.108(7) 0.092(6) -0.009(5) -0.027(6) -0.009(6)
C6D 0.076(5) 0.100(6) 0.141(8) 0.004(6) -0.002(5) -0.026(5)
C7A 0.081(6) 0.093(6) 0.137(8) 0.046(6) 0.042(6) 0.023(5)
C7B 0.071(5) 0.121(7) 0.097(6) 0.024(5) -0.006(4) 0.015(5)
C7C 0.156(11) 0.141(10) 0.151(11) -0.026(8) -0.042(9) -0.033(8)
C7D 0.079(6) 0.119(8) 0.229(15) -0.008(9) -0.001(8) -0.030(6)
C8A 0.076(6) 0.113(7) 0.173(11) 0.061(8) 0.033(7) 0.010(5)
C8B 0.095(6) 0.089(5) 0.092(6) 0.010(4) -0.020(5) 0.030(5)
C8C 0.216(19) 0.157(14) 0.153(14) -0.037(11) -0.090(13) -0.007(11)
C8D 0.100(8) 0.074(6) 0.285(18) 0.016(8) 0.060(10) -0.006(5)
C9A 0.057(5) 0.108(7) 0.145(9) 0.032(6) -0.015(5) -0.003(4)
C9B 0.113(6) 0.063(4) 0.063(4) 0.012(3) -0.004(4) 0.015(4)
C9C 0.24(2) 0.161(13) 0.105(10) -0.024(9) -0.090(12) 0.019(12)
C9D 0.101(8) 0.114(8) 0.34(2) 0.118(11) 0.043(11) 0.009(7)
C10A 0.061(4) 0.087(5) 0.118(7) 0.015(5) -0.012(4) -0.003(4)
C10B 0.077(4) 0.065(4) 0.060(4) 0.004(3) 0.005(3) 0.005(3)
C10C 0.173(11) 0.132(8) 0.071(6) -0.009(5) -0.030(6) -0.003(7)
C10D 0.071(5) 0.115(7) 0.269(16) 0.103(9) 0.024(7) 0.007(5)
C11A 0.075(4) 0.060(4) 0.093(5) 0.024(3) 0.046(4) 0.013(3)
C12A 0.095(5) 0.061(4) 0.067(4) 0.014(3) 0.027(4) 0.010(3)
C13A 0.238(19) 0.186(15) 0.35(3) 0.022(16) 0.216(19) 0.040(13)

loop_
_atom_type_symbol
_atom_type_description
_atom_type_scat_dispersion_real
_atom_type_scat_dispersion_imag
_atom_type_scat_source
C C 0.0181 0.0091 'International Tables Vol C Tables 4.2.6.8 and 6.1.1.4'
H H 0.0000 0.0000 'International Tables Vol C Tables 4.2.6.8 and 6.1.1.4'
N N 0.0311 0.0180 'International Tables Vol C Tables 4.2.6.8 and 6.1.1.4'
O O 0.0492 0.0322 'International Tables Vol C Tables 4.2.6.8 and 6.1.1.4'
F F 0.0727 0.0534 'International Tables Vol C Tables 4.2.6.8 and 6.1.1.4'
Yb Yb -7.2108 4.4329 'International Tables Vol C Tables 4.2.6.8 and 6.1.1.4'

loop_
_geom_angle_atom_site_label_1
_geom_angle_atom_site_label_2
_geom_angle_atom_site_label_3
_geom_angle
_geom_angle_site_symmetry_1
_geom_angle_site_symmetry_3
_geom_angle_publ_flag
O2D Yb1 O2C 74.02(17) . . ?
O2D Yb1 O1C 118.68(17) . . ?
O2C Yb1 O1C 73.35(17) . . ?
O2D Yb1 O2B 134.19(15) . . ?
O2C Yb1 O2B 76.74(16) . . ?
O1C Yb1 O2B 84.65(16) . . ?
O2D Yb1 O1D 73.61(15) . . ?
O2C Yb1 O1D 120.41(16) . . ?
O1C Yb1 O1D 80.46(17) . . ?
O2B Yb1 O1D 152.17(15) . . ?
O2D Yb1 O1B 147.37(16) . . ?
O2C Yb1 O1B 137.45(17) . . ?
O1C Yb1 O1B 74.41(18) . . ?
O2B Yb1 O1B 73.30(15) . . ?
O1D Yb1 O1B 80.08(15) . . ?
O2D Yb1 N1A 83.09(17) . . ?
O2C Yb1 N1A 142.68(18) . . ?
O1C Yb1 N1A 143.94(18) . . ?
O2B Yb1 N1A 100.48(17) . . ?
O1D Yb1 N1A 78.97(18) . . ?
O1B Yb1 N1A 73.10(17) . . ?
O2D Yb1 N2A 70.26(16) . . ?
O2C Yb1 N2A 80.05(18) . . ?
O1C Yb1 N2A 147.14(18) . . ?
O2B Yb1 N2A 70.55(16) . . ?
O1D Yb1 N2A 130.65(17) . . ?
O1B Yb1 N2A 116.29(17) . . ?
N1A Yb1 N2A 64.46(19) . . ?
C2B O1B Yb1 132.4(4) . . ?
C2C O1C Yb1 132.4(5) . . ?
C2D O1D Yb1 132.9(4) . . ?
C1A N1A C12A 117.9(7) . . ?
C1A N1A Yb1 120.9(5) . . ?
C12A N1A Yb1 121.2(5) . . ?
N1A C1A C2A 124.3(10) . . ?
N1A C1A H1A 117.8 . . ?
C2A C1A H1A 117.8 . . ?
F1B C1B F3B 109.5(11) . . ?
F1B C1B F2B 104.2(10) . . ?
F3B C1B F2B 100.3(9) . . ?
F1B C1B C2B 116.7(7) . . ?
F3B C1B C2B 114.3(8) . . ?
F2B C1B C2B 110.2(9) . . ?
F2C C1C F3C 110.8(15) . . ?
F2C C1C F1C 109.3(12) . . ?
F3C C1C F1C 103.9(13) . . ?
F2C C1C C2C 112.4(11) . . ?
F3C C1C C2C 108.3(10) . . ?
F1C C1C C2C 111.8(12) . . ?
F1D C1D F3D 110.8(10) . . ?
F1D C1D F2D 106.1(10) . . ?
F3D C1D F2D 104.2(8) . . ?
F1D C1D C2D 114.2(7) . . ?
F3D C1D C2D 110.5(9) . . ?
F2D C1D C2D 110.4(9) . . ?
C4B O2B Yb1 138.9(4) . . ?
C4C O2C Yb1 136.9(5) . . ?
C4D O2D Yb1 139.3(4) . . ?
C10A N2A C11A 118.5(7) . . ?
C10A N2A Yb1 123.0(6) . . ?
C11A N2A Yb1 118.4(5) . . ?
C3A C2A C1A 118.4(11) . . ?
C3A C2A H2A 120.8 . . ?
C1A C2A H2A 120.8 . . ?
O1B C2B C3B 129.2(6) . . ?
O1B C2B C1B 113.8(6) . . ?
C3B C2B C1B 117.0(6) . . ?
O1C C2C C3C 128.0(8) . . ?
O1C C2C C1C 112.4(9) . . ?
C3C C2C C1C 119.6(8) . . ?
O1D C2D C3D 128.8(6) . . ?
O1D C2D C1D 113.6(6) . . ?
C3D C2D C1D 117.7(6) . . ?
C2A C3A C4A 120.6(9) . . ?
C2A C3A H3A 119.7 . . ?
C4A C3A H3A 119.7 . . ?
C2B C3B C4B 122.4(6) . . ?
C2B C3B H3B 118.8 . . ?
C4B C3B H3B 118.8 . . ?
C2C C3C C4C 122.6(7) . . ?
C2C C3C H3C 118.7 . . ?
C4C C3C H3C 118.7 . . ?
C2D C3D C4D 122.7(6) . . ?
C2D C3D H3D 118.6 . . ?
C4D C3D H3D 118.6 . . ?
C5A C4A C3A 124.0(11) . . ?
C5A C4A C12A 119.4(11) . . ?
C3A C4A C12A 116.7(9) . . ?
O2B C4B C3B 122.3(6) . . ?
O2B C4B C5B 117.6(5) . . ?
C3B C4B C5B 120.0(5) . . ?
O2C C4C C3C 121.5(7) . . ?
O2C C4C C5C 117.1(7) . . ?
C3C C4C C5C 121.3(7) . . ?
O2D C4D C3D 121.9(6) . . ?
O2D C4D C5D 116.9(6) . . ?
C3D C4D C5D 121.1(6) . . ?
C6A C5A C4A 122.1(12) . . ?
C6A C5A H5A 118.9 . . ?
C4A C5A H5A 118.9 . . ?
C10B C5B C6B 118.6(6) . . ?
C10B C5B C4B 122.7(6) . . ?
C6B C5B C4B 118.6(6) . . ?
C6C C5C C10C 119.5(9) . . ?
C6C C5C C4C 118.5(8) . . ?
C10C C5C C4C 122.0(10) . . ?
C10D C5D C6D 119.1(8) . . ?
C10D C5D C4D 122.8(8) . . ?
C6D C5D C4D 118.1(7) . . ?
C5A C6A C7A 121.1(10) . . ?
C5A C6A C13A 111.0(14) . . ?
C7A C6A C13A 127.8(15) . . ?
C7B C6B C5B 120.2(7) . . ?
C7B C6B H6B 119.9 . . ?
C5B C6B H6B 119.9 . . ?
C7C C6C C5C 120.6(10) . . ?
C7C C6C H6C 119.7 . . ?
C5C C6C H6C 119.7 . . ?
C5D C6D C7D 119.4(10) . . ?
C5D C6D H6D 120.3 . . ?
C7D C6D H6D 120.3 . . ?
C8A C7A C11A 116.8(10) . . ?
C8A C7A C6A 125.4(10) . . ?
C11A C7A C6A 117.7(10) . . ?
C8B C7B C6B 120.8(8) . . ?
C8B C7B H7B 119.6 . . ?
C6B C7B H7B 119.6 . . ?
C6C C7C C8C 118.9(14) . . ?
C6C C7C H7C 120.5 . . ?
C8C C7C H7C 120.5 . . ?
C8D C7D C6D 121.0(11) . . ?
C8D C7D H7D 119.5 . . ?
C6D C7D H7D 119.5 . . ?
C7A C8A C9A 122.5(9) . . ?
C7A C8A H8A 118.8 . . ?
C9A C8A H8A 118.7 . . ?
C9B C8B C7B 119.9(7) . . ?
C9B C8B H8B 120.0 . . ?
C7B C8B H8B 120.0 . . ?
C9C C8C C7C 120.6(14) . . ?
C9C C8C H8C 119.7 . . ?
C7C C8C H8C 119.7 . . ?
C7D C8D C9D 120.0(10) . . ?
C7D C8D H8D 120.0 . . ?
C9D C8D H8D 120.0 . . ?
C8A C9A C10A 117.0(9) . . ?
C8A C9A H9A 121.5 . . ?
C10A C9A H9A 121.5 . . ?
C8B C9B C10B 120.7(7) . . ?
C8B C9B H9B 119.6 . . ?
C10B C9B H9B 119.6 . . ?
C10C C9C C8C 120.4(13) . . ?
C10C C9C H9C 119.8 . . ?
C8C C9C H9C 119.8 . . ?
C8D C9D C10D 120.5(11) . . ?
C8D C9D H9D 119.8 . . ?
C10D C9D H9D 119.8 . . ?
N2A C10A C9A 122.6(9) . . ?
N2A C10A H10A 118.7 . . ?
C9A C10A H10A 118.7 . . ?
C5B C10B C9B 119.7(7) . . ?
C5B C10B H10B 120.2 . . ?
C9B C10B H10B 120.2 . . ?
C9C C10C C5C 119.8(12) . . ?
C9C C10C H10C 120.1 . . ?
C5C C10C H10C 120.1 . . ?
C5D C10D C9D 119.9(11) . . ?
C5D C10D H10D 120.0 . . ?
C9D C10D H10D 120.0 . . ?
N2A C11A C12A 117.8(6) . . ?
N2A C11A C7A 122.5(9) . . ?
C12A C11A C7A 119.7(8) . . ?
N1A C12A C11A 118.0(6) . . ?
N1A C12A C4A 122.0(8) . . ?
C11A C12A C4A 119.9(8) . . ?
C6A C13A H13A 109.5 . . ?
C6A C13A H13B 109.5 . . ?
H13A C13A H13B 109.5 . . ?
C6A C13A H13C 109.5 . . ?
H13A C13A H13C 109.5 . . ?
H13B C13A H13C 109.5 . . ?

loop_
_geom_bond_atom_site_label_1
_geom_bond_atom_site_label_2
_geom_bond_distance
_geom_bond_site_symmetry_2
_geom_bond_publ_flag
Yb1 O2D 2.263(4) . ?
Yb1 O2C 2.271(4) . ?
Yb1 O1C 2.282(4) . ?
Yb1 O2B 2.283(4) . ?
Yb1 O1D 2.286(4) . ?
Yb1 O1B 2.319(4) . ?
Yb1 N1A 2.491(5) . ?
Yb1 N2A 2.524(5) . ?
F1B C1B 1.239(10) . ?
F1C C1C 1.295(14) . ?
F1D C1D 1.291(10) . ?
O1B C2B 1.254(7) . ?
O1C C2C 1.234(9) . ?
O1D C2D 1.251(8) . ?
N1A C1A 1.317(9) . ?
N1A C12A 1.322(9) . ?
C1A C2A 1.387(12) . ?
C1A H1A 0.9300 . ?
C1B F3B 1.257(12) . ?
C1B F2B 1.308(13) . ?
C1B C2B 1.521(10) . ?
C1C F2C 1.233(17) . ?
C1C F3C 1.293(14) . ?
C1C C2C 1.552(13) . ?
C1D F3D 1.300(12) . ?
C1D F2D 1.346(13) . ?
C1D C2D 1.534(10) . ?
O2B C4B 1.257(7) . ?
O2C C4C 1.259(8) . ?
O2D C4D 1.240(7) . ?
N2A C10A 1.310(9) . ?
N2A C11A 1.366(9) . ?
C2A C3A 1.325(16) . ?
C2A H2A 0.9300 . ?
C2B C3B 1.369(9) . ?
C2C C3C 1.384(12) . ?
C2D C3D 1.368(9) . ?
C3A C4A 1.399(15) . ?
C3A H3A 0.9300 . ?
C3B C4B 1.410(8) . ?
C3B H3B 0.9300 . ?
C3C C4C 1.413(11) . ?
C3C H3C 0.9300 . ?
C3D C4D 1.406(9) . ?
C3D H3D 0.9300 . ?
C4A C5A 1.395(16) . ?
C4A C12A 1.429(11) . ?
C4B C5B 1.487(8) . ?
C4C C5C 1.493(11) . ?
C4D C5D 1.500(9) . ?
C5A C6A 1.333(18) . ?
C5A H5A 0.9300 . ?
C5B C10B 1.384(9) . ?
C5B C6B 1.387(9) . ?
C5C C6C 1.391(13) . ?
C5C C10C 1.393(12) . ?
C5D C10D 1.346(11) . ?
C5D C6D 1.354(11) . ?
C6A C7A 1.466(16) . ?
C6A C13A 1.485(15) . ?
C6B C7B 1.376(10) . ?
C6B H6B 0.9300 . ?
C6C C7C 1.380(13) . ?
C6C H6C 0.9300 . ?
C6D C7D 1.395(12) . ?
C6D H6D 0.9300 . ?
C7A C8A 1.352(15) . ?
C7A C11A 1.425(10) . ?
C7B C8B 1.362(12) . ?
C7B H7B 0.9300 . ?
C7C C8C 1.392(18) . ?
C7C H7C 0.9300 . ?
C7D C8D 1.316(17) . ?
C7D H7D 0.9300 . ?
C8A C9A 1.377(15) . ?
C8A H8A 0.9300 . ?
C8B C9B 1.349(11) . ?
C8B H8B 0.9300 . ?
C8C C9C 1.38(2) . ?
C8C H8C 0.9300 . ?
C8D C9D 1.327(17) . ?
C8D H8D 0.9300 . ?
C9A C10A 1.435(11) . ?
C9A H9A 0.9300 . ?
C9B C10B 1.396(9) . ?
C9B H9B 0.9300 . ?
C9C C10C 1.371(16) . ?
C9C H9C 0.9300 . ?
C9D C10D 1.396(13) . ?
C9D H9D 0.9300 . ?
C10A H10A 0.9300 . ?
C10B H10B 0.9300 . ?
C10C H10C 0.9300 . ?
C10D H10D 0.9300 . ?
C11A C12A 1.416(11) . ?
C13A H13A 0.9600 . ?
C13A H13B 0.9600 . ?
C13A H13C 0.9600 . ?
